data_7233068
loop_
_publ_author_name
'Xu, Tingting'
'Jiang, Zhenzhen'
'He, Minghui'
'Gao, Xiaoxia'
'He, Yabing'

_publ_section_title
;
 Effect of arrangement of functional groups on stability and gas
 adsorption properties in two regioisomeric copper bent diisophthalate
 frameworks
;
_journal_issue 32
_journal_name_full CrystEngComm
_journal_page_first 4820
_journal_paper_doi 10.1039/C9CE00882A
_journal_volume 21
_journal_year 2019
_chemical_formula_sum 'C23 H17 Cu2 N O10'
_chemical_formula_weight 594.46
_space_group_crystal_system hexagonal
_space_group_IT_number 194
_space_group_name_Hall '-P 6c 2c'
_space_group_name_H-M_alt 'P 63/m m c'
_symmetry_space_group_name_Hall '-P 6c 2c'
_symmetry_space_group_name_H-M 'P 63/m m c'
_atom_sites_solution_hydrogens mixed
_audit_creation_method SHELXL-2014/7
_audit_update_record
;
2019-06-07 deposited with the CCDC.    2019-07-10 downloaded from the CCDC.
;
_cell_angle_alpha 90
_cell_angle_beta 90
_cell_angle_gamma 120
_cell_formula_units_Z 6
_cell_length_a 18.6231(7)
_cell_length_b 18.6231(7)
_cell_length_c 23.8591(10)
_cell_measurement_reflns_used 35611
_cell_measurement_temperature 150(2)
_cell_measurement_theta_max 68
_cell_measurement_theta_min 6
_cell_volume 7166.2(5)
_computing_cell_refinement 'Bruker SMART'
_computing_data_collection 'Bruker SMART'
_computing_data_reduction 'Bruker SAINT'
_computing_molecular_graphics 'Bruker SHELXTL'
_computing_publication_material 'Bruker SHELXTL'
_computing_structure_refinement 'SHELXL-2014/7 (Sheldrick, 2014)'
_computing_structure_solution 'SHELXL-2014/7 (Sheldrick, 2014)'
_diffrn_ambient_temperature 150(2)
_diffrn_measured_fraction_theta_full 0.994
_diffrn_measured_fraction_theta_max 0.994
_diffrn_measurement_device_type 'Bruker D8 VENTURE PHOTON II'
_diffrn_measurement_method 'omega scans'
_diffrn_radiation_type CuK\a
_diffrn_radiation_wavelength 1.54178
_diffrn_reflns_av_R_equivalents 0.1458
_diffrn_reflns_av_unetI/netI 0.0476
_diffrn_reflns_Laue_measured_fraction_full 0.994
_diffrn_reflns_Laue_measured_fraction_max 0.994
_diffrn_reflns_limit_h_max 22
_diffrn_reflns_limit_h_min -22
_diffrn_reflns_limit_k_max 22
_diffrn_reflns_limit_k_min -22
_diffrn_reflns_limit_l_max 28
_diffrn_reflns_limit_l_min -26
_diffrn_reflns_number 53611
_diffrn_reflns_point_group_measured_fraction_full 0.994
_diffrn_reflns_point_group_measured_fraction_max 0.994
_diffrn_reflns_theta_full 67.679
_diffrn_reflns_theta_max 68.181
_diffrn_reflns_theta_min 5.791
_exptl_absorpt_coefficient_mu 1.359
_exptl_absorpt_correction_T_max 0.873
_exptl_absorpt_correction_T_min 0.822
_exptl_absorpt_correction_type empirical
_exptl_crystal_colour blue
_exptl_crystal_density_diffrn 0.826
_exptl_crystal_description block
_exptl_crystal_F_000 1800
_exptl_crystal_size_max 0.160
_exptl_crystal_size_mid 0.120
_exptl_crystal_size_min 0.100
_refine_diff_density_max 1.131
_refine_diff_density_min -0.579
_refine_diff_density_rms 0.068
_refine_ls_extinction_method none
_refine_ls_goodness_of_fit_ref 1.034
_refine_ls_hydrogen_treatment constr
_refine_ls_matrix_type full
_refine_ls_number_parameters 107
_refine_ls_number_reflns 2464
_refine_ls_number_restraints 19
_refine_ls_restrained_S_all 1.030
_refine_ls_R_factor_all 0.0717
_refine_ls_R_factor_gt 0.0488
_refine_ls_shift/su_max 0.003
_refine_ls_shift/su_mean 0.000
_refine_ls_structure_factor_coef Fsqd
_refine_ls_weighting_details 'w=1/[\s^2^(Fo^2^)+(0.1500P)^2^] where P=(Fo^2^+2Fc^2^)/3'
_refine_ls_weighting_scheme calc
_refine_ls_wR_factor_gt 0.1705
_refine_ls_wR_factor_ref 0.2016
_reflns_Friedel_coverage 0.000
_reflns_number_gt 1838
_reflns_number_total 2464
_reflns_threshold_expression 'I > 2\s(I)'
_cod_data_source_file c9ce00882a2.cif
_cod_data_source_block ZJNU-12
_cod_depositor_comments 'Adding full bibliography for 7233067--7233068.cif.'
_cod_original_cell_volume 7166.2(6)
_cod_database_code 7233068
_shelx_shelxl_version_number 2014/7
_shelx_space_group_comment
;
The symmetry employed for this shelxl refinement is uniquely defined
by the following loop, which should always be used as a source of
symmetry information in preference to the above space-group names.
They are only intended as comments.
;
_shelx_estimated_absorpt_t_min 0.812
_shelx_estimated_absorpt_t_max 0.876

loop_
_space_group_symop_operation_xyz
'x, y, z'
'-y, x-y, z'
'-x+y, -x, z'
'-x, -y, z+1/2'
'y, -x+y, z+1/2'
'x-y, x, z+1/2'
'y, x, -z'
'x-y, -y, -z'
'-x, -x+y, -z'
'-y, -x, -z+1/2'
'-x+y, y, -z+1/2'
'x, x-y, -z+1/2'
'-x, -y, -z'
'y, -x+y, -z'
'x-y, x, -z'
'x, y, -z-1/2'
'-y, x-y, -z-1/2'
'-x+y, -x, -z-1/2'
'-y, -x, z'
'-x+y, y, z'
'x, x-y, z'
'y, x, z-1/2'
'x-y, -y, z-1/2'
'-x, -x+y, z-1/2'

loop_
_atom_site_label
_atom_site_type_symbol
_atom_site_fract_x
_atom_site_fract_y
_atom_site_fract_z
_atom_site_U_iso_or_equiv
_atom_site_adp_type
_atom_site_occupancy
_atom_site_site_symmetry_order
_atom_site_calc_flag
_atom_site_refinement_flags_posn
_atom_site_refinement_flags_adp
_atom_site_refinement_flags_occupancy
Cu1 Cu 1.04704(3) 0.52352(2) 0.95434(2) 0.0226(3) Uani 1 2 d S T P
O1 O 0.97031(15) 0.56036(18) 0.92919(10) 0.0511(7) Uani 1 1 d . . .
O1W O 1.1170(4) 0.55848(19) 0.8791(2) 0.0985(18) Uani 1 2 d S T P
H1WA H 1.1556 0.5491 0.8825 0.118 Uiso 1 1 d R U .
O2 O 0.88923(15) 0.51825(17) 1.00595(10) 0.0513(7) Uani 1 1 d . . .
N1 N 0.8557(10) 0.8886(7) 0.7500 0.135(6) Uani 0.5 2 d S T P
H1A H 0.8530 0.9115 0.7826 0.162 Uiso 0.25 1 d R U P
H1B H 0.8597 0.9147 0.7174 0.162 Uiso 0.25 1 d R U P
C1 C 0.9092(2) 0.5506(2) 0.95780(14) 0.0413(8) Uani 1 1 d . U .
C2 C 0.8536(2) 0.5780(2) 0.93178(14) 0.0406(8) Uani 1 1 d . U .
C3 C 0.77850(16) 0.5570(3) 0.95742(18) 0.0400(11) Uani 1 2 d S TU P
H3A H 0.7642 0.5284 0.9922 0.048 Uiso 1 2 calc R U P
C4 C 0.8744(2) 0.6201(2) 0.88104(14) 0.0443(9) Uani 1 1 d . U .
H4A H 0.9255 0.6339 0.8636 0.053 Uiso 1 1 calc R U .
C5 C 0.82109(17) 0.6422(3) 0.85553(19) 0.0438(11) Uani 1 2 d S TU P
C6 C 0.84361(18) 0.6872(4) 0.7999(2) 0.0524(13) Uani 1 2 d S TU P
C7 C 0.8231(3) 0.6462(5) 0.7500 0.0490(17) Uani 1 4 d S TU P
C8 C 0.8103(9) 0.5538(8) 0.7500 0.076(4) Uani 0.5 2 d S TU P
H8A H 0.7950 0.5277 0.7139 0.114 Uiso 0.25 1 d R U P
H8B H 0.8667 0.5690 0.7580 0.114 Uiso 0.25 1 d R U P
H8C H 0.7745 0.5159 0.7781 0.114 Uiso 0.25 1 d R U P
C9 C 0.8446(5) 0.7659(5) 0.8010(3) 0.0565(19) Uani 0.5 1 d . U P
H9A H 0.8408 0.7907 0.8353 0.068 Uiso 0.5 1 d R U P
C10 C 0.8522(8) 0.8073(7) 0.7500 0.063(3) Uani 0.5 2 d S TU P

loop_
_atom_site_aniso_label
_atom_site_aniso_U_11
_atom_site_aniso_U_22
_atom_site_aniso_U_33
_atom_site_aniso_U_23
_atom_site_aniso_U_13
_atom_site_aniso_U_12
Cu1 0.0130(4) 0.0264(4) 0.0240(4) 0.00063(10) 0.0013(2) 0.00650(19)
O1 0.0400(14) 0.0671(19) 0.0535(15) 0.0066(13) 0.0040(12) 0.0323(14)
O1W 0.114(4) 0.100(3) 0.087(3) 0.0278(17) 0.056(3) 0.057(2)
O2 0.0397(14) 0.0698(19) 0.0496(15) 0.0042(12) -0.0012(11) 0.0313(14)
N1 0.180(16) 0.040(7) 0.136(12) 0.000 0.000 0.018(9)
C1 0.0341(19) 0.044(2) 0.0459(19) -0.0035(15) -0.0054(14) 0.0195(16)
C2 0.0365(19) 0.045(2) 0.0410(18) -0.0033(14) -0.0029(14) 0.0207(17)
C3 0.0395(19) 0.045(3) 0.037(2) -0.006(2) -0.0030(10) 0.0223(15)
C4 0.038(2) 0.053(2) 0.0433(18) 0.0006(16) 0.0038(15) 0.0236(18)
C5 0.042(2) 0.049(3) 0.042(2) 0.001(2) 0.0007(11) 0.0247(15)
C6 0.062(3) 0.052(3) 0.040(3) 0.000(2) -0.0001(11) 0.0260(16)
C7 0.049(3) 0.053(4) 0.046(3) 0.000 0.000 0.027(2)
C8 0.124(12) 0.067(7) 0.049(6) 0.000 0.000 0.058(8)
C9 0.065(5) 0.053(4) 0.049(4) 0.002(3) 0.009(4) 0.027(4)
C10 0.079(9) 0.037(6) 0.055(6) 0.000 0.000 0.017(6)

loop_
_atom_type_symbol
_atom_type_description
_atom_type_scat_dispersion_real
_atom_type_scat_dispersion_imag
_atom_type_scat_source
C C 0.0181 0.0091 'International Tables Vol C Tables 4.2.6.8 and 6.1.1.4'
H H 0.0000 0.0000 'International Tables Vol C Tables 4.2.6.8 and 6.1.1.4'
N N 0.0311 0.0180 'International Tables Vol C Tables 4.2.6.8 and 6.1.1.4'
O O 0.0492 0.0322 'International Tables Vol C Tables 4.2.6.8 and 6.1.1.4'
Cu Cu -1.9646 0.5888 'International Tables Vol C Tables 4.2.6.8 and 6.1.1.4'

loop_
_geom_angle_atom_site_label_1
_geom_angle_atom_site_label_2
_geom_angle_atom_site_label_3
_geom_angle
_geom_angle_site_symmetry_1
_geom_angle_site_symmetry_3
O2 Cu1 O2 88.90(16) 13_767 9_767
O2 Cu1 O1 88.81(12) 13_767 21
O2 Cu1 O1 168.09(11) 9_767 21
O2 Cu1 O1 168.09(11) 13_767 .
O2 Cu1 O1 88.81(12) 9_767 .
O1 Cu1 O1 91.04(17) 21 .
O2 Cu1 O1W 97.50(14) 13_767 .
O2 Cu1 O1W 97.50(14) 9_767 .
O1 Cu1 O1W 94.39(15) 21 .
O1 Cu1 O1W 94.39(15) . .
O2 Cu1 Cu1 84.43(8) 13_767 13_767
O2 Cu1 Cu1 84.43(8) 9_767 13_767
O1 Cu1 Cu1 83.72(8) 21 13_767
O1 Cu1 Cu1 83.72(8) . 13_767
O1W Cu1 Cu1 177.28(18) . 13_767
C1 O1 Cu1 123.2(2) . .
Cu1 O1W H1WA 108.7 . .
C1 O2 Cu1 122.5(2) . 13_767
N1 N1 C10 177.8(8) 21_565 .
N1 N1 H1A 59.9 21_565 .
C10 N1 H1A 119.9 . .
N1 N1 H1B 60.1 21_565 .
C10 N1 H1B 120.1 . .
H1A N1 H1B 120.0 . .
O1 C1 O2 126.2(3) . .
O1 C1 C2 117.1(3) . .
O2 C1 C2 116.8(3) . .
C4 C2 C3 120.0(3) . .
C4 C2 C1 120.5(3) . .
C3 C2 C1 119.4(3) . .
C2 C3 C2 119.6(4) 20_655 .
C2 C3 H3A 120.2 20_655 .
C2 C3 H3A 120.2 . .
C2 C4 C5 120.6(3) . .
C2 C4 H4A 119.7 . .
C5 C4 H4A 119.7 . .
C4 C5 C4 119.0(4) 20_655 .
C4 C5 C6 120.5(2) 20_655 .
C4 C5 C6 120.5(2) . .
C7 C6 C9 116.0(5) . 20_655
C7 C6 C9 116.0(5) . .
C9 C6 C9 58.7(7) 20_655 .
C7 C6 C5 122.2(6) . .
C9 C6 C5 113.8(5) 20_655 .
C9 C6 C5 113.8(5) . .
C6 C7 C6 121.9(8) . 16_557
C6 C7 C8 116.6(4) . 20_655
C6 C7 C8 116.6(4) 16_557 20_655
C6 C7 C8 116.6(3) . .
C6 C7 C8 116.6(3) 16_557 .
C8 C7 C8 45.3(11) 20_655 .
C7 C8 C8 67.3(5) . 20_655
C7 C8 H8A 112.8 . .
C8 C8 H8A 87.4 20_655 .
C7 C8 H8B 97.4 . .
C8 C8 H8B 161.1 20_655 .
H8A C8 H8B 109.5 . .
C7 C8 H8C 117.5 . .
C8 C8 H8C 70.9 20_655 .
H8A C8 H8C 109.5 . .
H8B C8 H8C 109.5 . .
C10 C9 C9 100.0(7) . 20_655
C10 C9 C6 118.9(7) . .
C9 C9 C6 60.6(3) 20_655 .
C10 C9 H9A 119.1 . .
C9 C9 H9A 108.3 20_655 .
C6 C9 H9A 122.0 . .
C9 C10 C9 119.5(11) . 16_557
C9 C10 N1 120.0(5) . .
C9 C10 N1 120.0(5) 16_557 .
C9 C10 C10 80.0(7) . 20_655
C9 C10 C10 80.0(7) 16_557 20_655
N1 C10 C10 117.8(8) . 20_655

loop_
_geom_bond_atom_site_label_1
_geom_bond_atom_site_label_2
_geom_bond_distance
_geom_bond_site_symmetry_2
Cu1 O2 1.958(2) 13_767
Cu1 O2 1.958(3) 9_767
Cu1 O1 1.963(3) 21
Cu1 O1 1.963(3) .
Cu1 O1W 2.119(4) .
Cu1 Cu1 2.6549(10) 13_767
O1 C1 1.260(4) .
O1W H1WA 0.8256 .
O2 C1 1.264(4) .
O2 Cu1 1.958(2) 13_767
N1 N1 1.46(3) 21_565
N1 C10 1.483(16) .
N1 H1A 0.9001 .
N1 H1B 0.9001 .
C1 C2 1.499(5) .
C2 C4 1.388(5) .
C2 C3 1.391(4) .
C3 C2 1.391(4) 20_655
C3 H3A 0.9500 .
C4 C5 1.391(4) .
C4 H4A 0.9500 .
C5 C4 1.390(4) 20_655
C5 C6 1.512(7) .
C6 C7 1.363(6) .
C6 C9 1.457(9) 20_655
C6 C9 1.457(9) .
C7 C6 1.363(7) 16_557
C7 C8 1.615(14) 20_655
C7 C8 1.615(14) .
C8 C8 1.25(3) 20_655
C8 H8A 0.9600 .
C8 H8B 0.9600 .
C8 H8C 0.9601 .
C9 C10 1.408(9) .
C9 C9 1.429(16) 20_655
C9 H9A 0.9600 .
C10 C9 1.408(9) 16_557
C10 C10 1.92(3) 20_655
